data_7012101
loop_
_publ_author_name
'He, Zhicong'
'Craig, Donald C.'
'Colbran, Stephen B.'

_publ_section_title
;
 Structures and properties of 6-aryl substituted
 tris(2-pyridylmethyl)amine transition metal complexes
;
_journal_issue 22
_journal_name_full 'Journal of the Chemical Society, Dalton Transactions'
_journal_page_first 4224
_journal_paper_doi 10.1039/b207406k
_journal_year 2002
_chemical_formula_moiety 'C26 H26 Cl Cu N4 O2 1+, F6 P 1-'
_chemical_formula_sum 'C26 H26 Cl Cu F6 N4 O2 P'
_chemical_formula_weight 670.5
_space_group_IT_number 2
_symmetry_cell_setting triclinic
_symmetry_space_group_name_Hall '-P 1'
_symmetry_space_group_name_H-M 'P -1'
_atom_type_scat_source 'International Tables for X-ray Crystallography, Vol. IV'
_cell_angle_alpha 90.74(3)
_cell_angle_beta 110.90(3)
_cell_angle_gamma 117.83(2)
_cell_formula_units_Z 2
_cell_length_a 11.032(6)
_cell_length_b 11.704(4)
_cell_length_c 13.306(6)
_cell_measurement_reflns_used 25
_cell_measurement_temperature 294
_cell_measurement_theta_max 19
_cell_measurement_theta_min 16
_cell_volume 1385.5(12)
_diffrn_measurement_device_type 'Nonius CAD-4'
_diffrn_measurement_method \w--2\q
_diffrn_radiation_type 'Mo K\a'
_diffrn_radiation_wavelength 0.71073
_diffrn_reflns_av_R_equivalents 0.012
_diffrn_reflns_limit_h_max 13
_diffrn_reflns_limit_h_min -13
_diffrn_reflns_limit_k_max 13
_diffrn_reflns_limit_k_min -13
_diffrn_reflns_limit_l_max 15
_diffrn_reflns_limit_l_min 0
_diffrn_reflns_number 5088
_diffrn_reflns_theta_max 25
_diffrn_standards_decay_% 0
_diffrn_standards_interval_time 30min
_diffrn_standards_number 1
_exptl_absorpt_coefficient_mu 1.014
_exptl_absorpt_correction_T_max 0.87
_exptl_absorpt_correction_T_min 0.82
_exptl_absorpt_correction_type analytical
_exptl_absorpt_process_details '(DeMeulenaer & Tompa, 1965)'
_exptl_crystal_colour blue
_exptl_crystal_density_diffrn 1.61
_exptl_crystal_density_method 'not measured'
_exptl_crystal_description block
_exptl_crystal_F_000 682.0
_exptl_crystal_size_max 0.23
_exptl_crystal_size_mid 0.20
_exptl_crystal_size_min 0.11
_refine_diff_density_max 1.05
_refine_diff_density_min -0.62
_refine_ls_extinction_method none
_refine_ls_goodness_of_fit_ref 1.75
_refine_ls_hydrogen_treatment noref
_refine_ls_number_parameters 186
_refine_ls_number_reflns 3662
_refine_ls_R_factor_gt 0.049
_refine_ls_shift/su_max 0.008
_refine_ls_structure_factor_coef F
_refine_ls_weighting_details 'w = 1/[\s^2^(F) + 0.0004F^2^]'
_refine_ls_weighting_scheme calc
_refine_ls_wR_factor_ref 0.072
_reflns_number_gt 3662
_reflns_number_total 4858
_reflns_threshold_expression I>2\s(I)
_cod_data_source_file b207406k.txt
_cod_data_source_block '[CuCl(L)][PF6]'
_cod_original_cell_volume 1385(1)
_cod_original_formula_sum 'C26 H26 Cl1 Cu1 F6 N4 O2 P1'
_cod_database_code 7012101

loop_
_symmetry_equiv_pos_site_id
_symmetry_equiv_pos_as_xyz
1 x,y,z
2 -x,-y,-z

loop_
_atom_site_label
_atom_site_fract_x
_atom_site_fract_y
_atom_site_fract_z
_atom_site_U_iso_or_equiv
_atom_site_adp_type
_atom_site_type_symbol
_atom_site_occupancy
Cu 0.10381(6) 0.47003(5) 0.42291(4) 0.0379(2) Uani Cu 1.0
Cl 0.1135(1) 0.6616(1) 0.4572(1) 0.0483(3) Uani Cl 1.0
O1 0.2586(4) 0.8109(3) 0.1442(3) 0.068(2) Uani O 1.0
O2 0.6688(4) 0.8930(3) 0.5645(3) 0.0553(8) Uani O 1.0
N1 0.2389(4) 0.5001(3) 0.2998(3) 0.0362(4) Uani N 1.0
N2 -0.0839(4) 0.3901(4) 0.2860(3) 0.0415(5) Uani N 1.0
N3 0.2725(4) 0.5009(3) 0.5617(3) 0.0401(4) Uani N 1.0
N4 0.0806(4) 0.2861(3) 0.3994(3) 0.0390(5) Uani N 1.0
C1 0.1702(5) 0.2856(4) 0.3389(4) 0.0404(7) Uani C 1.0
C2 0.1720(5) 0.3715(4) 0.2553(3) 0.0382(5) Uani C 1.0
C3 0.1124(5) 0.3212(4) 0.1433(4) 0.0450(7) Uani C 1.0
C4 0.1236(5) 0.4117(5) 0.0755(4) 0.0490(8) Uani C 1.0
C5 0.1963(5) 0.5445(5) 0.1206(4) 0.0471(6) Uani C 1.0
C6 0.2583(5) 0.5879(4) 0.2349(4) 0.0410(4) Uani C 1.0
C7 0.3610(5) 0.7291(4) 0.2937(3) 0.037(1) Uani C 1.0
C8 0.3656(5) 0.8375(4) 0.2471(4) 0.047(2) Uani C 1.0
C9 0.4760(5) 0.9656(4) 0.3071(4) 0.049(2) Uani C 1.0
C10 0.5803(5) 0.9887(4) 0.4125(4) 0.044(1) Uani C 1.0
C11 0.5741(5) 0.8833(4) 0.4601(4) 0.0401(7) Uani C 1.0
C12 0.4653(4) 0.7550(4) 0.4000(3) 0.0354(9) Uani C 1.0
C13 0.2561(7) 0.9184(6) 0.0975(5) 0.081(2) Uani C 1.0
C14 0.7961(6) 1.0202(5) 0.6226(4) 0.061(1) Uani C 1.0
C15 -0.0823(5) 0.1922(4) 0.3345(4) 0.0451(6) Uani C 1.0
C16 -0.1524(5) 0.2573(4) 0.2564(4) 0.0463(6) Uani C 1.0
C17 -0.2817(5) 0.1855(5) 0.1617(4) 0.0600(7) Uani C 1.0
C18 -0.3438(6) 0.2528(6) 0.0961(4) 0.0693(9) Uani C 1.0
C19 -0.2738(6) 0.3890(6) 0.1267(4) 0.064(1) Uani C 1.0
C20 -0.1451(5) 0.4533(5) 0.2211(4) 0.0501(8) Uani C 1.0
C21 0.1385(5) 0.2609(4) 0.5112(4) 0.0445(6) Uani C 1.0
C22 0.2683(5) 0.3894(5) 0.5898(4) 0.0449(5) Uani C 1.0
C23 0.3740(6) 0.3937(6) 0.6888(4) 0.0581(8) Uani C 1.0
C24 0.4832(6) 0.5156(7) 0.7587(4) 0.0662(8) Uani C 1.0
C25 0.4903(6) 0.6287(6) 0.7282(4) 0.0610(6) Uani C 1.0
C26 0.3819(5) 0.6182(5) 0.6289(4) 0.0477(4) Uani C 1.0
P1 0.2102(2) 0.1666(2) 0.8885(2) 0.056(2) Uani P 0.76
F1 0.0767(5) 0.0239(3) 0.8644(3) 0.097(2) Uani F 0.76
F2 0.1049(5) 0.2230(5) 0.8795(4) 0.184(2) Uani F 0.76
F3 0.1701(5) 0.1559(4) 0.7630(2) 0.142(3) Uani F 0.76
F4 0.3437(5) 0.3094(4) 0.9125(3) 0.159(3) Uani F 0.76
F5 0.3154(5) 0.1103(6) 0.8974(5) 0.181(4) Uani F 0.76
F6 0.2503(5) 0.1774(4) 1.0140(2) 0.123(2) Uani F 0.76
P1' 0.2191(8) 0.1782(7) 0.8912(6) 0.059(2) Uani P 0.24
F1' 0.1342(15) 0.1346(13) 0.7636(6) 0.115(2) Uani F 0.24
F2' 0.3708(11) 0.2277(21) 0.8810(14) 0.191(6) Uani F 0.24
F3' 0.2022(22) 0.0393(11) 0.8968(11) 0.137(2) Uani F 0.24
F4' 0.3039(15) 0.2219(13) 1.0188(7) 0.110(2) Uani F 0.24
F5' 0.0673(11) 0.1287(20) 0.9014(12) 0.141(3) Uani F 0.24
F6' 0.2360(24) 0.3172(10) 0.8856(13) 0.209(2) Uani F 0.24
H1C1 0.1260 0.1927 0.2998 0.047 Uani H 1.0
H2C1 0.2759 0.3189 0.3931 0.042 Uani H 1.0
HC3 0.0637 0.2245 0.1127 0.052 Uani H 1.0
HC4 0.0788 0.3801 -0.0063 0.058 Uani H 1.0
HC5 0.2047 0.6097 0.0719 0.055 Uani H 1.0
HC9 0.4798 1.0423 0.2733 0.064 Uani H 1.0
HC10 0.6598 1.0813 0.4540 0.052 Uani H 1.0
HC12 0.4623 0.6790 0.4348 0.041 Uani H 1.0
H1C13 0.1721 0.8837 0.0224 0.081 Uani H 1.0
H2C13 0.2407 0.9722 0.1455 0.081 Uani H 1.0
H3C13 0.3538 0.9750 0.0918 0.081 Uani H 1.0
H1C14 0.8556 1.0140 0.6970 0.061 Uani H 1.0
H2C14 0.8604 1.0523 0.5804 0.061 Uani H 1.0
H3C14 0.7616 1.0836 0.6311 0.061 Uani H 1.0
H1C15 -0.1330 0.1628 0.3859 0.048 Uani H 1.0
H2C15 -0.0952 0.1135 0.2914 0.052 Uani H 1.0
HC17 -0.3300 0.0872 0.1404 0.069 Uani H 1.0
HC18 -0.4382 0.2029 0.0275 0.085 Uani H 1.0
HC19 -0.3163 0.4391 0.0807 0.076 Uani H 1.0
HC20 -0.0939 0.5518 0.2431 0.052 Uani H 1.0
H1C21 0.1736 0.1967 0.5076 0.052 Uani H 1.0
H2C21 0.0564 0.2231 0.5378 0.047 Uani H 1.0
HC23 0.3710 0.3106 0.7087 0.067 Uani H 1.0
HC24 0.5571 0.5209 0.8318 0.081 Uani H 1.0
HC25 0.5721 0.7174 0.7766 0.072 Uani H 1.0
HC26 0.3855 0.7007 0.6068 0.049 Uani H 1.0

loop_
_atom_site_aniso_label
_atom_site_aniso_U_11
_atom_site_aniso_U_22
_atom_site_aniso_U_33
_atom_site_aniso_U_12
_atom_site_aniso_U_13
_atom_site_aniso_U_23
_atom_site_aniso_type_symbol
Cu 0.0404(3) 0.0278(3) 0.0391(3) 0.0183(2) 0.0085(2) -0.0002(2) Cu
Cl 0.0583(7) 0.0293(5) 0.0593(7) 0.0234(5) 0.0245(6) 0.0053(5) Cl
O1 0.077(2) 0.044(2) 0.052(3) 0.025(1) 0.002(1) 0.012(1) O
O2 0.054(2) 0.038(1) 0.051(1) 0.019(1) 0.004(1) 0.0023(9) O
N1 0.0380(6) 0.0302(7) 0.0403(7) 0.0174(5) 0.0157(5) 0.0054(4) N
N2 0.0366(8) 0.0428(9) 0.0418(7) 0.0198(6) 0.0132(6) 0.0049(5) N
N3 0.0389(6) 0.0397(6) 0.0387(7) 0.0195(5) 0.0135(5) 0.0047(5) N
N4 0.0432(8) 0.0288(8) 0.0470(7) 0.0182(6) 0.0207(5) 0.0066(5) N
C1 0.0461(9) 0.0301(8) 0.0496(7) 0.0204(8) 0.0228(6) 0.0069(5) C
C2 0.0401(7) 0.0312(8) 0.0417(7) 0.0170(6) 0.0167(6) 0.0031(5) C
C3 0.046(1) 0.040(1) 0.0432(7) 0.017(1) 0.0184(6) -0.0004(6) C
C4 0.050(1) 0.054(1) 0.0404(7) 0.025(1) 0.0186(7) 0.0056(7) C
C5 0.054(1) 0.051(1) 0.0450(7) 0.0301(9) 0.0237(8) 0.0150(8) C
C6 0.0466(7) 0.0360(7) 0.0459(7) 0.0227(6) 0.0221(7) 0.0111(6) C
C7 0.038(1) 0.0309(9) 0.040(2) 0.0154(7) 0.017(1) 0.0071(7) C
C8 0.051(1) 0.034(1) 0.046(2) 0.0181(7) 0.014(1) 0.0107(7) C
C9 0.051(2) 0.032(1) 0.054(3) 0.0166(8) 0.017(1) 0.0126(8) C
C10 0.040(2) 0.030(1) 0.054(2) 0.0140(8) 0.017(1) 0.0072(7) C
C11 0.038(1) 0.0312(9) 0.045(1) 0.0150(8) 0.0148(9) 0.0051(7) C
C12 0.035(1) 0.030(1) 0.041(1) 0.0150(8) 0.018(1) 0.0071(7) C
C13 0.089(4) 0.052(3) 0.068(4) 0.033(3) 0.001(3) 0.021(3) C
C14 0.047(3) 0.043(3) 0.058(3) 0.013(2) 0.001(2) -0.002(2) C
C15 0.0452(9) 0.0299(8) 0.0543(8) 0.0122(6) 0.0237(6) 0.0007(5) C
C16 0.0369(8) 0.0426(9) 0.0462(8) 0.0125(6) 0.0143(6) -0.0024(6) C
C17 0.0382(9) 0.064(1) 0.051(1) 0.0106(7) 0.0125(7) -0.0098(9) C
C18 0.040(1) 0.097(2) 0.049(1) 0.0251(9) 0.0077(8) -0.002(1) C
C19 0.047(1) 0.097(2) 0.0490(9) 0.041(1) 0.0130(8) 0.015(1) C
C20 0.0445(9) 0.065(1) 0.0469(8) 0.0335(9) 0.0163(7) 0.0142(7) C
C21 0.055(1) 0.0392(7) 0.0537(8) 0.0294(6) 0.0283(6) 0.0172(6) C
C22 0.0480(7) 0.0508(7) 0.0439(7) 0.0306(6) 0.0192(5) 0.0148(6) C
C23 0.060(1) 0.082(1) 0.0479(8) 0.047(1) 0.0222(6) 0.0249(8) C
C24 0.0540(9) 0.101(2) 0.0421(8) 0.042(1) 0.0131(5) 0.0143(8) C
C25 0.0444(8) 0.079(1) 0.0409(8) 0.0231(8) 0.0096(6) -0.0024(8) C
C26 0.0403(7) 0.0488(7) 0.0411(7) 0.0161(6) 0.0127(5) -0.0023(6) C
P1 0.060(1) 0.046(2) 0.047(1) 0.023(1) 0.0109(6) 0.0035(8) P
F1 0.093(2) 0.061(3) 0.062(1) 0.002(1) 0.003(1) 0.0131(9) F
F2 0.164(4) 0.160(4) 0.205(3) 0.133(4) -0.017(4) -0.059(4) F
F3 0.120(3) 0.135(3) 0.051(2) -0.015(3) 0.021(1) 0.012(1) F
F4 0.137(3) 0.085(2) 0.085(3) -0.031(2) -0.008(3) 0.022(2) F
F5 0.110(2) 0.218(6) 0.198(4) 0.118(4) -0.001(3) -0.054(5) F
F6 0.116(3) 0.115(3) 0.047(1) 0.002(2) 0.0152(8) -0.003(1) F
P1' 0.063(1) 0.046(2) 0.049(1) 0.022(1) 0.0102(6) 0.0038(8) P
F1' 0.106(3) 0.099(2) 0.048(2) -0.001(2) 0.0106(8) 0.0118(8) F
F2' 0.071(2) 0.268(7) 0.127(5) 0.004(2) 0.043(2) -0.021(5) F
F3' 0.144(3) 0.074(3) 0.135(2) 0.074(2) -0.028(3) -0.008(2) F
F4' 0.108(3) 0.090(3) 0.050(1) 0.009(2) 0.004(1) -0.005(1) F
F5' 0.083(2) 0.196(5) 0.120(3) 0.057(2) 0.036(2) -0.042(3) F
F6' 0.243(6) 0.051(1) 0.174(4) 0.059(2) -0.057(5) -0.003(2) F

loop_
_geom_angle_atom_site_label_1
_geom_angle_atom_site_label_2
_geom_angle_atom_site_label_3
_geom_angle
_geom_angle_site_symmetry_1
_geom_angle_site_symmetry_2
_geom_angle_site_symmetry_3
_geom_angle_publ_flag
Cl Cu N1 105.70(8) 1_555 1_555 1_555 no
Cl Cu N2 96.1(1) 1_555 1_555 1_555 no
Cl Cu N3 97.1(1) 1_555 1_555 1_555 no
Cl Cu N4 174.2(1) 1_555 1_555 1_555 no
N1 Cu N2 86.5(1) 1_555 1_555 1_555 no
N1 Cu N3 96.7(1) 1_555 1_555 1_555 no
N1 Cu N4 80.1(1) 1_555 1_555 1_555 no
N2 Cu N3 165.0(2) 1_555 1_555 1_555 no
N2 Cu N4 83.4(1) 1_555 1_555 1_555 no
N3 Cu N4 82.8(1) 1_555 1_555 1_555 no
C8 O1 C13 118.6(4) 1_555 1_555 1_555 no
C11 O2 C14 117.3(4) 1_555 1_555 1_555 no
Cu N1 C2 96.2(3) 1_555 1_555 1_555 no
Cu N1 C6 125.5(3) 1_555 1_555 1_555 no
C2 N1 C6 119.4(4) 1_555 1_555 1_555 no
Cu N2 C16 113.8(3) 1_555 1_555 1_555 no
Cu N2 C20 127.6(3) 1_555 1_555 1_555 no
C16 N2 C20 118.6(4) 1_555 1_555 1_555 no
Cu N3 C22 114.1(3) 1_555 1_555 1_555 no
Cu N3 C26 126.4(3) 1_555 1_555 1_555 no
C22 N3 C26 119.4(4) 1_555 1_555 1_555 no
Cu N4 C1 109.6(2) 1_555 1_555 1_555 no
Cu N4 C15 106.3(2) 1_555 1_555 1_555 no
Cu N4 C21 106.4(2) 1_555 1_555 1_555 no
C1 N4 C15 111.2(3) 1_555 1_555 1_555 no
C1 N4 C21 110.4(3) 1_555 1_555 1_555 no
C15 N4 C21 112.8(3) 1_555 1_555 1_555 no
N4 C1 C2 112.4(3) 1_555 1_555 1_555 no
N1 C2 C1 113.8(4) 1_555 1_555 1_555 no
N1 C2 C3 123.6(4) 1_555 1_555 1_555 no
C1 C2 C3 122.6(4) 1_555 1_555 1_555 no
C2 C3 C4 116.7(4) 1_555 1_555 1_555 no
C3 C4 C5 120.1(4) 1_555 1_555 1_555 no
C4 C5 C6 119.6(4) 1_555 1_555 1_555 no
N1 C6 C5 120.3(4) 1_555 1_555 1_555 no
N1 C6 C7 115.3(4) 1_555 1_555 1_555 no
C5 C6 C7 124.1(4) 1_555 1_555 1_555 no
C6 C7 C8 124.8(4) 1_555 1_555 1_555 no
C6 C7 C12 117.1(4) 1_555 1_555 1_555 no
C8 C7 C12 117.9(4) 1_555 1_555 1_555 no
O1 C8 C7 117.4(4) 1_555 1_555 1_555 no
O1 C8 C9 123.0(4) 1_555 1_555 1_555 no
C7 C8 C9 119.6(4) 1_555 1_555 1_555 no
C8 C9 C10 121.3(4) 1_555 1_555 1_555 no
C9 C10 C11 119.6(4) 1_555 1_555 1_555 no
O2 C11 C10 125.2(4) 1_555 1_555 1_555 no
O2 C11 C12 115.4(4) 1_555 1_555 1_555 no
C10 C11 C12 119.4(4) 1_555 1_555 1_555 no
C7 C12 C11 122.2(4) 1_555 1_555 1_555 no
N4 C15 C16 110.5(3) 1_555 1_555 1_555 no
N2 C16 C15 116.0(4) 1_555 1_555 1_555 no
N2 C16 C17 121.8(5) 1_555 1_555 1_555 no
C15 C16 C17 122.1(4) 1_555 1_555 1_555 no
C16 C17 C18 118.6(5) 1_555 1_555 1_555 no
C17 C18 C19 119.5(5) 1_555 1_555 1_555 no
C18 C19 C20 118.4(5) 1_555 1_555 1_555 no
N2 C20 C19 123.0(5) 1_555 1_555 1_555 no
N4 C21 C22 109.5(3) 1_555 1_555 1_555 no
N3 C22 C21 116.1(4) 1_555 1_555 1_555 no
N3 C22 C23 121.2(4) 1_555 1_555 1_555 no
C21 C22 C23 122.7(4) 1_555 1_555 1_555 no
C22 C23 C24 118.5(5) 1_555 1_555 1_555 no
C23 C24 C25 120.1(5) 1_555 1_555 1_555 no
C24 C25 C26 118.7(5) 1_555 1_555 1_555 no
N3 C26 C25 121.9(5) 1_555 1_555 1_555 no
F1 P1 F2 90.00 1_555 1_555 1_555 no

loop_
_geom_bond_atom_site_label_1
_geom_bond_atom_site_label_2
_geom_bond_distance
_geom_bond_site_symmetry_1
_geom_bond_site_symmetry_2
_geom_bond_publ_flag
Cu Cl 2.228(1) 1_555 1_555 no
Cu N1 2.509(3) 1_555 1_555 no
Cu N2 1.984(3) 1_555 1_555 no
Cu N3 1.977(3) 1_555 1_555 no
Cu N4 2.051(3) 1_555 1_555 no
O1 C8 1.363(5) 1_555 1_555 no
O1 C13 1.418(6) 1_555 1_555 no
O2 C11 1.372(5) 1_555 1_555 no
O2 C14 1.424(5) 1_555 1_555 no
N1 C2 1.337(5) 1_555 1_555 no
N1 C6 1.341(5) 1_555 1_555 no
N2 C16 1.348(6) 1_555 1_555 no
N2 C20 1.347(5) 1_555 1_555 no
N3 C22 1.347(6) 1_555 1_555 no
N3 C26 1.339(5) 1_555 1_555 no
N4 C1 1.483(5) 1_555 1_555 no
N4 C15 1.486(5) 1_555 1_555 no
N4 C21 1.490(5) 1_555 1_555 no
C1 C2 1.508(6) 1_555 1_555 no
C2 C3 1.384(6) 1_555 1_555 no
C3 C4 1.391(6) 1_555 1_555 no
C4 C5 1.374(6) 1_555 1_555 no
C5 C6 1.397(6) 1_555 1_555 no
C6 C7 1.488(6) 1_555 1_555 no
C7 C8 1.408(6) 1_555 1_555 no
C7 C12 1.385(6) 1_555 1_555 no
C8 C9 1.392(6) 1_555 1_555 no
C9 C10 1.383(6) 1_555 1_555 no
C10 C11 1.379(6) 1_555 1_555 no
C11 C12 1.391(5) 1_555 1_555 no
C15 C16 1.503(6) 1_555 1_555 no
C16 C17 1.378(6) 1_555 1_555 no
C17 C18 1.395(8) 1_555 1_555 no
C18 C19 1.383(8) 1_555 1_555 no
C19 C20 1.366(7) 1_555 1_555 no
C21 C22 1.512(6) 1_555 1_555 no
C22 C23 1.394(6) 1_555 1_555 no
C23 C24 1.383(8) 1_555 1_555 no
C24 C25 1.365(8) 1_555 1_555 no
C25 C26 1.387(6) 1_555 1_555 no
P1 F1 1.554(2) 1_555 1_555 no
